data_7222186
loop_
_publ_author_name
'Jeitschko, W.'
'Terbuechte, L.J.'
'Rodewald, U.C.'

_publ_section_title
;
 Ternary rare earth and uranium nickel arsenides Ln2 Ni As2 (Ln = Tb- Yb),
 Ln Ni As (Ln = La - Nd, Sm, Gd, Dy - Yb) and U Ni As
;
_journal_name_full
;
Zeitschrift fuer Naturforschung, Teil B. Anorganische Chemie, Organische 
Chemie (42,1987-)
;
_journal_page_first 1281
_journal_page_last 1288
_journal_volume 56
_journal_year 2001
_chemical_formula_sum 'As2 Ni Tm2'
_chemical_name_systematic 'Tm2 Ni As2'
_space_group_IT_number 194
_symmetry_space_group_name_Hall '-P 6c 2c'
_symmetry_space_group_name_H-M 'P 63/m m c'
_cell_angle_alpha 90
_cell_angle_beta 90
_cell_angle_gamma 120
_cell_formula_units_Z 2
_cell_length_a 4.084
_cell_length_b 4.084
_cell_length_c 13.742
_cell_volume 198.496
_citation_journal_id_ASTM ZNBSEN
_cod_data_source_file Jeitschko_ZNBSEN_2001_1767.cif
_cod_data_source_block As2Ni1Tm2
_cod_original_cell_volume 198.4961
_cod_original_formula_sum 'As2 Ni1 Tm2'
_cod_database_code 7222186

loop_
_symmetry_equiv_pos_as_xyz
x,y,z
x-y,x,z+1/2
-y,x-y,z
-x,-y,z+1/2
-x+y,-x,z
y,-x+y,z+1/2
-y,-x,-z+1/2
x-y,-y,-z
x,x-y,-z+1/2
y,x,-z
-x+y,y,-z+1/2
-x,-x+y,-z
-x,-y,-z
-x+y,-x,-z-1/2
y,-x+y,-z
x,y,-z-1/2
x-y,x,-z
-y,x-y,-z-1/2
y,x,z-1/2
-x+y,y,z
-x,-x+y,z-1/2
-y,-x,z
x-y,-y,z-1/2
x,x-y,z

loop_
_atom_site_label
_atom_site_type_symbol
_atom_site_fract_x
_atom_site_fract_y
_atom_site_fract_z
_atom_site_occupancy
_atom_site_U_iso_or_equiv
Ni1 Ni+2 0 0 0.25 1 0.0
Tm1 Tm+2 0.3333 0.6667 0.61764 1 0.0
As2 As-3 0 0 0 1 0.0
As1 As-3 0.3333 0.6667 0.25 1 0.0
